data_2222732
loop_
_publ_author_name
'Tang, Qiong'
'Feng, Qi'
'Xu, Jian'
'Yao, Cheng'

_publ_section_title
;
 2-[2-(Methylsulfonyl)ethyl]isoindoline-1,3-dione
;
_journal_coeditor_code HK2730
_journal_issue 8
_journal_name_full 'Acta Crystallographica Section E'
_journal_page_first o1932
_journal_paper_doi 10.1107/S160053680902580X
_journal_volume 65
_journal_year 2009
_chemical_formula_iupac 'C11 H11 N O4 S'
_chemical_formula_moiety 'C11 H11 N O4 S'
_chemical_formula_sum 'C11 H11 N O4 S'
_chemical_formula_weight 253.27
_chemical_name_systematic
;
2-[2-(Methylsulfonyl)ethyl]isoindoline-1,3-dione
;
_space_group_IT_number 14
_symmetry_cell_setting monoclinic
_symmetry_space_group_name_Hall '-P 2ybc'
_symmetry_space_group_name_H-M 'P 1 21/c 1'
_atom_sites_solution_hydrogens geom
_atom_sites_solution_primary direct
_atom_sites_solution_secondary difmap
_audit_creation_method SHELXL-97
_cell_angle_alpha 90.00
_cell_angle_beta 112.31(3)
_cell_angle_gamma 90.00
_cell_formula_units_Z 4
_cell_length_a 7.6030(15)
_cell_length_b 17.766(4)
_cell_length_c 8.9940(18)
_cell_measurement_reflns_used 25
_cell_measurement_temperature 294(2)
_cell_measurement_theta_max 13
_cell_measurement_theta_min 9
_cell_volume 1123.9(5)
_computing_cell_refinement 'CAD-4 Software (Enraf--Nonius, 1989)'
_computing_data_collection 'CAD-4 Software (Enraf--Nonius, 1989)'
_computing_data_reduction 'XCAD4 (Harms & Wocadlo, 1995)'
_computing_molecular_graphics 'ORTEP-3 for Windows (Farrugia, 1997)'
_computing_publication_material 'SHELXL97 (Sheldrick, 2008) and PLATON (Spek, 2009)'
_computing_structure_refinement 'SHELXL97 (Sheldrick, 2008)'
_computing_structure_solution 'SHELXS97 (Sheldrick, 2008)'
_diffrn_ambient_temperature 294(2)
_diffrn_measured_fraction_theta_full 1.000
_diffrn_measured_fraction_theta_max 1.000
_diffrn_measurement_device_type 'Enraf--Nonius CAD-4'
_diffrn_measurement_method \w/2\q
_diffrn_radiation_monochromator graphite
_diffrn_radiation_source 'fine-focus sealed tube'
_diffrn_radiation_type MoK\a
_diffrn_radiation_wavelength 0.71073
_diffrn_reflns_av_R_equivalents 0.0301
_diffrn_reflns_av_sigmaI/netI 0.0401
_diffrn_reflns_limit_h_max 9
_diffrn_reflns_limit_h_min 0
_diffrn_reflns_limit_k_max 21
_diffrn_reflns_limit_k_min 0
_diffrn_reflns_limit_l_max 9
_diffrn_reflns_limit_l_min -10
_diffrn_reflns_number 2182
_diffrn_reflns_theta_full 25.26
_diffrn_reflns_theta_max 25.26
_diffrn_reflns_theta_min 2.29
_diffrn_standards_decay_% 1
_diffrn_standards_interval_time 120
_diffrn_standards_number 3
_exptl_absorpt_coefficient_mu 0.290
_exptl_absorpt_correction_T_max 0.9716
_exptl_absorpt_correction_T_min 0.9443
_exptl_absorpt_correction_type psi-scan
_exptl_absorpt_process_details '(North <i>et al.</i>,  1968)'
_exptl_crystal_colour colorless
_exptl_crystal_density_diffrn 1.497
_exptl_crystal_density_method 'not measured'
_exptl_crystal_description block
_exptl_crystal_F_000 528
_exptl_crystal_size_max 0.20
_exptl_crystal_size_mid 0.10
_exptl_crystal_size_min 0.10
_refine_diff_density_max 0.230
_refine_diff_density_min -0.354
_refine_ls_extinction_method none
_refine_ls_goodness_of_fit_ref 1.007
_refine_ls_hydrogen_treatment constr
_refine_ls_matrix_type full
_refine_ls_number_parameters 154
_refine_ls_number_reflns 2027
_refine_ls_number_restraints 0
_refine_ls_restrained_S_all 1.007
_refine_ls_R_factor_all 0.0668
_refine_ls_R_factor_gt 0.0477
_refine_ls_shift/su_max 0.000
_refine_ls_shift/su_mean 0.000
_refine_ls_structure_factor_coef Fsqd
_refine_ls_weighting_details 'calc w=1/[\s^2^(Fo^2^)+(0.09P)^2^] where P=(Fo^2^+2Fc^2^)/3'
_refine_ls_weighting_scheme calc
_refine_ls_wR_factor_gt 0.1296
_refine_ls_wR_factor_ref 0.1437
_reflns_number_gt 1567
_reflns_number_total 2027
_reflns_threshold_expression I>2\s(I)
_cod_data_source_file hk2730.cif
_cod_data_source_block I
_cod_original_sg_symbol_H-M 'P 21/c'
_cod_database_code 2222732
_cod_database_fobs_code 2222732

loop_
_symmetry_equiv_pos_as_xyz
'x, y, z'
'-x, y+1/2, -z+1/2'
'-x, -y, -z'
'x, -y-1/2, z-1/2'

loop_
_atom_site_type_symbol
_atom_site_label
_atom_site_fract_x
_atom_site_fract_y
_atom_site_fract_z
_atom_site_U_iso_or_equiv
_atom_site_adp_type
_atom_site_calc_flag
_atom_site_refinement_flags
_atom_site_occupancy
_atom_site_disorder_assembly
_atom_site_disorder_group
S S 0.44021(11) 0.29490(4) 0.03299(8) 0.0425(3) Uani d . 1 . .
O O1 0.8805(3) 0.29528(10) 0.4407(3) 0.0524(6) Uani d . 1 . .
O O2 0.7221(3) 0.50798(11) 0.1325(3) 0.0555(6) Uani d . 1 . .
O O3 0.3992(4) 0.33791(14) 0.1503(3) 0.0700(7) Uani d . 1 . .
O O4 0.5068(4) 0.21958(12) 0.0776(3) 0.0662(7) Uani d . 1 . .
N N 0.8004(3) 0.39124(12) 0.2541(3) 0.0394(6) Uani d . 1 . .
C C1 0.7239(5) 0.55296(19) 0.6247(4) 0.0582(9) Uani d . 1 . .
H H1A 0.6981 0.5972 0.6679 0.070 Uiso calc R 1 . .
C C2 0.7703(5) 0.4883(2) 0.7187(4) 0.0584(9) Uani d . 1 . .
H H2A 0.7765 0.4901 0.8239 0.070 Uiso calc R 1 . .
C C3 0.8074(4) 0.42096(18) 0.6577(4) 0.0496(8) Uani d . 1 . .
H H3A 0.8368 0.3774 0.7197 0.060 Uiso calc R 1 . .
C C4 0.7993(4) 0.42102(15) 0.5027(3) 0.0397(7) Uani d . 1 . .
C C5 0.8318(4) 0.35948(15) 0.4035(3) 0.0390(6) Uani d . 1 . .
C C6 0.7531(4) 0.46788(15) 0.2484(3) 0.0398(7) Uani d . 1 . .
C C7 0.7534(4) 0.48617(15) 0.4094(3) 0.0399(7) Uani d . 1 . .
C C8 0.7155(4) 0.55292(16) 0.4690(4) 0.0495(8) Uani d . 1 . .
H H8A 0.6854 0.5963 0.4066 0.059 Uiso calc R 1 . .
C C9 0.8028(4) 0.34924(16) 0.1157(3) 0.0447(7) Uani d . 1 . .
H H9A 0.8480 0.2986 0.1496 0.054 Uiso calc R 1 . .
H H9B 0.8919 0.3730 0.0766 0.054 Uiso calc R 1 . .
C C10 0.6092(4) 0.34476(15) -0.0211(3) 0.0399(7) Uani d . 1 . .
H H10A 0.6228 0.3201 -0.1123 0.048 Uiso calc R 1 . .
H H10B 0.5626 0.3954 -0.0538 0.048 Uiso calc R 1 . .
C C11 0.2381(5) 0.29295(18) -0.1438(4) 0.0541(8) Uani d . 1 . .
H H11A 0.1381 0.2665 -0.1253 0.081 Uiso calc R 1 . .
H H11B 0.2668 0.2677 -0.2263 0.081 Uiso calc R 1 . .
H H11C 0.1978 0.3435 -0.1773 0.081 Uiso calc R 1 . .

loop_
_atom_site_aniso_label
_atom_site_aniso_U_11
_atom_site_aniso_U_22
_atom_site_aniso_U_33
_atom_site_aniso_U_12
_atom_site_aniso_U_13
_atom_site_aniso_U_23
S 0.0537(5) 0.0383(4) 0.0401(4) -0.0056(3) 0.0229(3) -0.0007(3)
O1 0.0670(15) 0.0347(12) 0.0607(13) 0.0102(10) 0.0302(11) 0.0087(9)
O2 0.0708(16) 0.0379(11) 0.0535(13) 0.0018(10) 0.0189(11) 0.0063(10)
O3 0.0893(18) 0.0790(17) 0.0613(14) -0.0205(14) 0.0507(14) -0.0248(12)
O4 0.0747(17) 0.0441(13) 0.0763(16) -0.0027(11) 0.0248(13) 0.0196(11)
N 0.0463(14) 0.0293(12) 0.0421(13) 0.0008(10) 0.0161(11) -0.0030(9)
C1 0.053(2) 0.0501(19) 0.077(2) -0.0085(15) 0.0302(18) -0.0260(18)
C2 0.054(2) 0.072(2) 0.057(2) -0.0098(17) 0.0289(16) -0.0198(17)
C3 0.0470(18) 0.0546(19) 0.0502(18) -0.0024(14) 0.0219(14) 0.0019(14)
C4 0.0328(15) 0.0393(15) 0.0475(16) -0.0028(11) 0.0158(13) -0.0039(12)
C5 0.0365(15) 0.0337(15) 0.0458(16) -0.0012(12) 0.0147(12) 0.0020(12)
C6 0.0378(15) 0.0293(14) 0.0483(16) -0.0010(12) 0.0117(13) -0.0003(12)
C7 0.0336(14) 0.0344(15) 0.0515(17) -0.0033(12) 0.0159(13) -0.0065(12)
C8 0.0469(18) 0.0367(16) 0.064(2) -0.0022(13) 0.0199(15) -0.0097(14)
C9 0.0505(18) 0.0384(16) 0.0490(17) 0.0016(13) 0.0231(14) -0.0025(12)
C10 0.0516(17) 0.0323(14) 0.0404(15) -0.0016(12) 0.0227(13) 0.0002(11)
C11 0.052(2) 0.057(2) 0.0540(18) -0.0038(15) 0.0208(16) 0.0012(15)

loop_
_atom_type_symbol
_atom_type_description
_atom_type_scat_dispersion_real
_atom_type_scat_dispersion_imag
_atom_type_scat_source
C C 0.0033 0.0016 'International Tables Vol C Tables 4.2.6.8 and 6.1.1.4'
H H 0.0000 0.0000 'International Tables Vol C Tables 4.2.6.8 and 6.1.1.4'
N N 0.0061 0.0033 'International Tables Vol C Tables 4.2.6.8 and 6.1.1.4'
O O 0.0106 0.0060 'International Tables Vol C Tables 4.2.6.8 and 6.1.1.4'
S S 0.1246 0.1234 'International Tables Vol C Tables 4.2.6.8 and 6.1.1.4'

loop_
_geom_angle_atom_site_label_1
_geom_angle_atom_site_label_2
_geom_angle_atom_site_label_3
_geom_angle_site_symmetry_1
_geom_angle_site_symmetry_3
_geom_angle
_geom_angle_publ_flag
O3 S O4 . . 116.42(16) ?
O3 S C10 . . 108.61(14) ?
O3 S C11 . . 108.68(16) ?
O4 S C10 . . 109.11(14) ?
O4 S C11 . . 109.42(15) ?
C11 S C10 . . 103.86(15) ?
C5 N C6 . . 112.1(2) ?
C5 N C9 . . 124.3(2) ?
C6 N C9 . . 123.5(2) ?
C8 C1 C2 . . 121.4(3) ?
C8 C1 H1A . . 119.3 ?
C2 C1 H1A . . 119.3 ?
C3 C2 C1 . . 120.9(3) ?
C3 C2 H2A . . 119.5 ?
C1 C2 H2A . . 119.5 ?
C4 C3 C2 . . 117.6(3) ?
C4 C3 H3A . . 121.2 ?
C2 C3 H3A . . 121.2 ?
C3 C4 C7 . . 121.1(3) ?
C3 C4 C5 . . 130.9(3) ?
C7 C4 C5 . . 108.0(2) ?
O1 C5 N . . 124.9(3) ?
O1 C5 C4 . . 129.1(3) ?
N C5 C4 . . 105.9(2) ?
O2 C6 N . . 124.4(3) ?
O2 C6 C7 . . 129.8(3) ?
N C6 C7 . . 105.8(2) ?
C8 C7 C4 . . 121.5(3) ?
C8 C7 C6 . . 130.2(3) ?
C4 C7 C6 . . 108.2(2) ?
C7 C8 C1 . . 117.4(3) ?
C7 C8 H8A . . 121.3 ?
C1 C8 H8A . . 121.3 ?
N C9 C10 . . 113.3(2) ?
N C9 H9A . . 108.9 ?
C10 C9 H9A . . 108.9 ?
N C9 H9B . . 108.9 ?
C10 C9 H9B . . 108.9 ?
H9A C9 H9B . . 107.7 ?
C9 C10 S . . 112.58(19) ?
C9 C10 H10A . . 109.1 ?
S C10 H10A . . 109.1 ?
C9 C10 H10B . . 109.1 ?
S C10 H10B . . 109.1 ?
H10A C10 H10B . . 107.8 ?
S C11 H11A . . 109.5 ?
S C11 H11B . . 109.5 ?
H11A C11 H11B . . 109.5 ?
S C11 H11C . . 109.5 ?
H11A C11 H11C . . 109.5 ?
H11B C11 H11C . . 109.5 ?

loop_
_geom_bond_atom_site_label_1
_geom_bond_atom_site_label_2
_geom_bond_site_symmetry_2
_geom_bond_distance
_geom_bond_publ_flag
S O3 . 1.430(2) ?
S O4 . 1.433(2) ?
S C11 . 1.743(3) ?
S C10 . 1.774(3) ?
O1 C5 . 1.207(3) ?
N C5 . 1.392(3) ?
N C6 . 1.404(3) ?
N C9 . 1.457(3) ?
C1 C8 . 1.377(5) ?
C1 C2 . 1.391(5) ?
C1 H1A . 0.9300 ?
O2 C6 . 1.210(3) ?
C2 C3 . 1.389(4) ?
C2 H2A . 0.9300 ?
C3 C4 . 1.371(4) ?
C3 H3A . 0.9300 ?
C4 C7 . 1.394(4) ?
C4 C5 . 1.490(4) ?
C6 C7 . 1.483(4) ?
C7 C8 . 1.376(4) ?
C8 H8A . 0.9300 ?
C9 C10 . 1.520(4) ?
C9 H9A . 0.9700 ?
C9 H9B . 0.9700 ?
C10 H10A . 0.9700 ?
C10 H10B . 0.9700 ?
C11 H11A . 0.9600 ?
C11 H11B . 0.9600 ?
C11 H11C . 0.9600 ?

loop_
_geom_hbond_atom_site_label_D
_geom_hbond_atom_site_label_H
_geom_hbond_atom_site_label_A
_geom_hbond_site_symmetry_A
_geom_hbond_distance_DH
_geom_hbond_distance_HA
_geom_hbond_distance_DA
_geom_hbond_angle_DHA
_geom_hbond_publ_flag
C1 H1A O3 3_666 0.93 2.34 3.189(5) 152 yes
C11 H11A O1 4_465 0.96 2.51 3.463(4) 175 yes

loop_
_geom_torsion_atom_site_label_1
_geom_torsion_atom_site_label_2
_geom_torsion_atom_site_label_3
_geom_torsion_atom_site_label_4
_geom_torsion_site_symmetry_1
_geom_torsion_site_symmetry_2
_geom_torsion_site_symmetry_3
_geom_torsion_site_symmetry_4
_geom_torsion
_geom_torsion_publ_flag
C8 C1 C2 C3 . . . . -0.8(5) ?
C1 C2 C3 C4 . . . . 0.9(5) ?
C2 C3 C4 C7 . . . . -0.6(4) ?
C2 C3 C4 C5 . . . . 179.7(3) ?
C6 N C5 O1 . . . . -177.4(3) ?
C9 N C5 O1 . . . . 6.6(4) ?
C6 N C5 C4 . . . . 0.8(3) ?
C9 N C5 C4 . . . . -175.2(2) ?
C3 C4 C5 O1 . . . . -3.1(5) ?
C7 C4 C5 O1 . . . . 177.2(3) ?
C3 C4 C5 N . . . . 178.8(3) ?
C7 C4 C5 N . . . . -0.9(3) ?
C5 N C6 O2 . . . . 178.9(3) ?
C9 N C6 O2 . . . . -5.1(4) ?
C5 N C6 C7 . . . . -0.4(3) ?
C9 N C6 C7 . . . . 175.6(2) ?
C3 C4 C7 C8 . . . . 0.3(4) ?
C5 C4 C7 C8 . . . . -179.9(3) ?
C3 C4 C7 C6 . . . . -179.1(3) ?
C5 C4 C7 C6 . . . . 0.7(3) ?
O2 C6 C7 C8 . . . . 1.3(5) ?
N C6 C7 C8 . . . . -179.5(3) ?
O2 C6 C7 C4 . . . . -179.4(3) ?
N C6 C7 C4 . . . . -0.2(3) ?
C4 C7 C8 C1 . . . . -0.2(4) ?
C6 C7 C8 C1 . . . . 179.0(3) ?
C2 C1 C8 C7 . . . . 0.5(5) ?
C5 N C9 C10 . . . . 112.9(3) ?
C6 N C9 C10 . . . . -62.6(3) ?
N C9 C10 S . . . . -63.7(3) ?
O3 S C10 C9 . . . . 67.7(2) ?
O4 S C10 C9 . . . . -60.2(2) ?
C11 S C10 C9 . . . . -176.8(2) ?

loop_
_cod_related_entry_id
_cod_related_entry_database
_cod_related_entry_code
1 ChemSpider 16170571
